data_1517246
loop_
_publ_author_name
'Varbanov, Hristo P.'
'G\"oschl, Simone'
'Heffeter, Petra'
'Theiner, Sarah'
'Roller, Alexander'
'Jensen, Frank'
'Jakupec, Michael A.'
'Berger, Walter'
'Galanski, Markus'
'Keppler, Bernhard K.'

_publ_section_title
;
 A Novel Class of Bis- and Tris-Chelate
 Diam(m)inebis(dicarboxylato)platinum(IV) Complexes as Potential
 Anticancer Prodrugs.
;
_journal_issue 15
_journal_name_full 'Journal of medicinal chemistry'
_journal_page_first 6751
_journal_page_last 6764
_journal_paper_doi 10.1021/jm500791c
_journal_volume 57
_journal_year 2014
_chemical_formula_moiety 'C10 H16, N2 O8 Pt, C3 H7 N O, C3 H6 O, H2 O'
_chemical_formula_sum 'C16 H31 N3 O11 Pt'
_chemical_formula_weight 636.53
_chemical_name_systematic
; 
(OC-6-22)-ethane-1,2-diamine(3-methylmalonato)platinum(IV) 
;
_space_group_IT_number 14
_symmetry_cell_setting monoclinic
_symmetry_space_group_name_Hall '-P 2yn'
_symmetry_space_group_name_H-M 'P 1 21/n 1'
_atom_sites_solution_hydrogens geom
_atom_sites_solution_primary direct
_atom_sites_solution_secondary difmap
_audit_creation_method SHELXL-97
_cell_angle_alpha 90.00
_cell_angle_beta 97.8410(10)
_cell_angle_gamma 90.00
_cell_formula_units_Z 4
_cell_length_a 13.8623(4)
_cell_length_b 8.6180(2)
_cell_length_c 18.7397(5)
_cell_measurement_reflns_used 9859
_cell_measurement_temperature 100(2)
_cell_measurement_theta_max 30.04
_cell_measurement_theta_min 2.61
_cell_volume 2217.81(10)
_computing_cell_refinement 'Bruker SAINT'
_computing_data_collection 'Bruker APEX2'
_computing_data_reduction 'Bruker SAINT'
_computing_molecular_graphics 'Bruker SHELXTL'
_computing_publication_material 'Bruker SHELXTL'
_computing_structure_refinement 'SHELXL-97 (Sheldrick, 2008)'
_computing_structure_solution 'SHELXS-97 (Sheldrick, 2008)'
_diffrn_ambient_temperature 100(2)
_diffrn_measured_fraction_theta_full 0.975
_diffrn_measured_fraction_theta_max 0.975
_diffrn_measurement_device_type 'Bruker X8 APEXII CCD'
_diffrn_measurement_method '\f and \w scans'
_diffrn_radiation_monochromator graphite
_diffrn_radiation_source 'fine-focus sealed tube'
_diffrn_radiation_type MoK\a
_diffrn_radiation_wavelength 0.71073
_diffrn_reflns_av_R_equivalents 0.0421
_diffrn_reflns_av_sigmaI/netI 0.0330
_diffrn_reflns_limit_h_max 19
_diffrn_reflns_limit_h_min -19
_diffrn_reflns_limit_k_max 10
_diffrn_reflns_limit_k_min -12
_diffrn_reflns_limit_l_max 25
_diffrn_reflns_limit_l_min -26
_diffrn_reflns_number 32861
_diffrn_reflns_theta_full 30.10
_diffrn_reflns_theta_max 30.10
_diffrn_reflns_theta_min 2.79
_exptl_absorpt_coefficient_mu 6.388
_exptl_absorpt_correction_T_max 0.7842
_exptl_absorpt_correction_T_min 0.4280
_exptl_absorpt_correction_type multi-scan
_exptl_absorpt_process_details SADABS
_exptl_crystal_colour colourless
_exptl_crystal_density_diffrn 1.906
_exptl_crystal_density_method 'not measured'
_exptl_crystal_description block
_exptl_crystal_F_000 1256
_exptl_crystal_size_max 0.16
_exptl_crystal_size_mid 0.16
_exptl_crystal_size_min 0.04
_refine_diff_density_max 1.674
_refine_diff_density_min -1.218
_refine_diff_density_rms 0.145
_refine_ls_extinction_method none
_refine_ls_goodness_of_fit_ref 1.069
_refine_ls_hydrogen_treatment constr
_refine_ls_matrix_type full
_refine_ls_number_parameters 271
_refine_ls_number_reflns 6350
_refine_ls_number_restraints 8
_refine_ls_restrained_S_all 1.083
_refine_ls_R_factor_all 0.0326
_refine_ls_R_factor_gt 0.0258
_refine_ls_shift/su_max 0.004
_refine_ls_shift/su_mean 0.000
_refine_ls_structure_factor_coef Fsqd
_refine_ls_weighting_details 'calc w=1/[\s^2^(Fo^2^)+(0.0300P)^2^+2.8381P] where P=(Fo^2^+2Fc^2^)/3'
_refine_ls_weighting_scheme calc
_refine_ls_wR_factor_gt 0.0619
_refine_ls_wR_factor_ref 0.0645
_reflns_number_gt 5529
_reflns_number_total 6350
_reflns_threshold_expression >2sigma(I)
_cod_data_source_file jm500791c_si_002.cif
_cod_data_source_block hrva094
_cod_depositor_comments 'Adding full bibliography for 1517245--1517246.cif.'
_cod_original_sg_symbol_H-M P21/n
_cod_database_code 1517246

loop_
_symmetry_equiv_pos_as_xyz
'x, y, z'
'-x+1/2, y+1/2, -z+1/2'
'-x, -y, -z'
'x-1/2, -y-1/2, z-1/2'

loop_
_atom_site_label
_atom_site_type_symbol
_atom_site_fract_x
_atom_site_fract_y
_atom_site_fract_z
_atom_site_U_iso_or_equiv
_atom_site_adp_type
_atom_site_occupancy
_atom_site_symmetry_multiplicity
_atom_site_calc_flag
_atom_site_refinement_flags
_atom_site_disorder_assembly
_atom_site_disorder_group
Pt1 Pt 0.389643(8) 0.359063(12) 0.865920(6) 0.01300(4) Uani 1 1 d . . .
O1 O 0.50418(16) 0.4047(3) 0.81613(12) 0.0187(5) Uani 1 1 d . . .
O2 O 0.6183(2) 0.3297(3) 0.75323(15) 0.0315(6) Uani 1 1 d . . .
O3 O 0.35671(16) 0.1653(2) 0.80735(12) 0.0164(4) Uani 1 1 d . . .
O4 O 0.39651(17) -0.0128(3) 0.73329(13) 0.0239(5) Uani 1 1 d . . .
O5 O 0.47152(15) 0.2552(2) 0.94995(11) 0.0157(4) Uani 1 1 d . . .
O6 O 0.47549(17) 0.1302(2) 1.05323(12) 0.0197(5) Uani 1 1 d . . .
O7 O 0.26769(17) 0.3389(2) 0.91005(12) 0.0171(5) Uani 1 1 d . . .
O8 O 0.18281(18) 0.2287(3) 0.98649(14) 0.0261(5) Uani 1 1 d . . .
C1 C 0.5541(2) 0.2952(4) 0.78752(17) 0.0208(7) Uani 1 1 d . . .
C2 C 0.5296(2) 0.1245(4) 0.80051(19) 0.0207(7) Uani 1 1 d . . .
H2 H 0.5427 0.1065 0.8537 0.025 Uiso 1 1 calc R . .
C3 C 0.4222(2) 0.0890(4) 0.77718(17) 0.0188(6) Uani 1 1 d . . .
C4 C 0.5949(3) 0.0156(4) 0.7661(2) 0.0293(8) Uani 1 1 d . . .
H4A H 0.6632 0.0409 0.7828 0.044 Uiso 1 1 calc R . .
H4B H 0.5823 0.0266 0.7136 0.044 Uiso 1 1 calc R . .
H4C H 0.5817 -0.0916 0.7794 0.044 Uiso 1 1 calc R . .
C5 C 0.4315(2) 0.1639(3) 0.99432(17) 0.0161(6) Uani 1 1 d . . .
C6 C 0.3310(2) 0.0988(4) 0.96826(17) 0.0160(6) Uani 1 1 d . . .
H6 H 0.3340 0.0486 0.9205 0.019 Uiso 1 1 calc R . .
C7 C 0.2547(2) 0.2284(4) 0.95652(17) 0.0171(6) Uani 1 1 d . . .
C8 C 0.3013(2) -0.0253(4) 1.01859(17) 0.0195(6) Uani 1 1 d . . .
H8A H 0.2366 -0.0648 0.9998 0.029 Uiso 1 1 calc R . .
H8B H 0.2998 0.0194 1.0665 0.029 Uiso 1 1 calc R . .
H8C H 0.3485 -0.1106 1.0220 0.029 Uiso 1 1 calc R . .
C9 C 0.3424(3) 0.6799(4) 0.88193(19) 0.0235(7) Uani 1 1 d . . .
H9A H 0.3650 0.7864 0.8950 0.028 Uiso 1 1 calc R . .
H9B H 0.2769 0.6656 0.8964 0.028 Uiso 1 1 calc R . .
C10 C 0.3390(3) 0.6544(3) 0.8023(2) 0.0230(7) Uani 1 1 d . . .
H10A H 0.2895 0.7230 0.7753 0.028 Uiso 1 1 calc R . .
H10B H 0.4031 0.6780 0.7871 0.028 Uiso 1 1 calc R . .
N1 N 0.41173(19) 0.5634(3) 0.91873(14) 0.0169(5) Uani 1 1 d . . .
H1A H 0.4014 0.5518 0.9659 0.020 Uiso 1 1 calc R . .
H1B H 0.4748 0.5961 0.9182 0.020 Uiso 1 1 calc R . .
N2 N 0.31309(19) 0.4880(3) 0.78744(14) 0.0166(5) Uani 1 1 d . . .
H2A H 0.3286 0.4594 0.7431 0.020 Uiso 1 1 calc R . .
H2B H 0.2474 0.4733 0.7875 0.020 Uiso 1 1 calc R . .
O9 O 0.63283(18) 0.5337(3) 0.94507(13) 0.0246(5) Uani 1 1 d . . .
C11 C 0.6982(3) 0.5326(4) 0.9062(2) 0.0290(8) Uani 1 1 d . . .
C12 C 0.7776(3) 0.4145(5) 0.9140(3) 0.0465(11) Uani 1 1 d . . .
H12A H 0.8396 0.4645 0.9323 0.070 Uiso 1 1 calc R . .
H12B H 0.7824 0.3676 0.8669 0.070 Uiso 1 1 calc R . .
H12C H 0.7631 0.3337 0.9478 0.070 Uiso 1 1 calc R . .
C13 C 0.7001(3) 0.6482(4) 0.8477(2) 0.0333(9) Uiso 1 1 d . . .
H13A H 0.6822 0.5976 0.8010 0.050 Uiso 1 1 calc R . .
H13B H 0.7657 0.6920 0.8502 0.050 Uiso 1 1 calc R . .
H13C H 0.6536 0.7315 0.8534 0.050 Uiso 1 1 calc R . .
O10 O 0.3521(2) 0.3901(4) 0.65381(15) 0.0412(7) Uani 1 1 d D . .
C16 C 0.5737(4) 0.5001(7) 0.5911(3) 0.0571(13) Uani 1 1 d D . .
H16A H 0.5672 0.6037 0.6085 0.086 Uiso 0.70 1 d PR A 1
H16B H 0.6315 0.4534 0.6162 0.086 Uiso 0.70 1 d PR A 1
H16C H 0.5783 0.5031 0.5404 0.086 Uiso 0.70 1 d PR A 1
H16D H 0.5736 0.4016 0.5671 0.086 Uiso 0.30 1 d PR A 2
H16E H 0.5789 0.5819 0.5571 0.086 Uiso 0.30 1 d PR A 2
H16F H 0.6281 0.5049 0.6287 0.086 Uiso 0.30 1 d PR A 2
C14 C 0.4195(4) 0.4607(8) 0.6368(3) 0.0424(14) Uiso 0.70 1 d PD B 1
H14 H 0.4230 0.5675 0.6494 0.051 Uiso 0.70 1 calc PR B 1
N3 N 0.4886(4) 0.4086(6) 0.6030(3) 0.0447(12) Uiso 0.70 1 d PD B 1
C15 C 0.4851(5) 0.2438(7) 0.5796(4) 0.0494(15) Uiso 0.70 1 d PD B 1
H15D H 0.4262 0.1968 0.5906 0.074 Uiso 0.70 1 d PR B 1
H15E H 0.4867 0.2395 0.5286 0.074 Uiso 0.70 1 d PR B 1
H15F H 0.5402 0.1890 0.6041 0.074 Uiso 0.70 1 d PR B 1
C14X C 0.4238(8) 0.3834(16) 0.6236(8) 0.0424(14) Uiso 0.30 1 d PD B 2
H14X H 0.4402 0.2898 0.6014 0.051 Uiso 0.30 1 calc PR B 2
N3X N 0.4835(7) 0.5176(13) 0.6218(6) 0.0447(12) Uiso 0.30 1 d PD B 2
C15X C 0.4700(13) 0.6596(15) 0.6602(9) 0.0494(15) Uiso 0.30 1 d PD B 2
H15A H 0.4025 0.6656 0.6700 0.074 Uiso 0.30 1 d PR B 2
H15B H 0.4842 0.7489 0.6309 0.074 Uiso 0.30 1 d PR B 2
H15C H 0.5141 0.6605 0.7057 0.074 Uiso 0.30 1 d PR B 2
O11 O 0.0294(5) 0.3875(7) 0.8994(4) 0.0760(18) Uiso 0.70 1 d P . .
O12 O 0.4982(10) 0.1325(13) 0.4949(7) 0.058(3) Uiso 0.30 1 d P . .

loop_
_atom_site_aniso_label
_atom_site_aniso_U_11
_atom_site_aniso_U_22
_atom_site_aniso_U_33
_atom_site_aniso_U_23
_atom_site_aniso_U_13
_atom_site_aniso_U_12
Pt1 0.01310(7) 0.01085(6) 0.01401(6) 0.00062(4) -0.00192(4) -0.00035(4)
O1 0.0179(11) 0.0187(11) 0.0193(11) 0.0007(9) 0.0017(9) -0.0026(9)
O2 0.0264(14) 0.0340(15) 0.0366(15) -0.0035(12) 0.0130(12) -0.0033(11)
O3 0.0163(11) 0.0134(10) 0.0185(10) -0.0012(8) -0.0012(8) -0.0015(8)
O4 0.0232(12) 0.0212(12) 0.0265(12) -0.0084(10) 0.0004(10) -0.0009(9)
O5 0.0141(10) 0.0150(10) 0.0168(10) 0.0019(8) -0.0020(8) -0.0004(8)
O6 0.0208(12) 0.0186(11) 0.0181(11) 0.0021(9) -0.0033(9) -0.0006(9)
O7 0.0147(11) 0.0165(11) 0.0194(11) 0.0029(9) 0.0001(9) 0.0006(8)
O8 0.0205(12) 0.0261(13) 0.0327(14) 0.0081(11) 0.0070(10) 0.0035(10)
C1 0.0181(16) 0.0247(17) 0.0183(15) -0.0018(13) -0.0020(12) -0.0018(13)
C2 0.0180(16) 0.0209(16) 0.0221(16) -0.0013(13) -0.0015(13) 0.0027(12)
C3 0.0202(15) 0.0166(14) 0.0184(14) 0.0032(12) -0.0009(12) 0.0005(12)
C4 0.0218(18) 0.0303(19) 0.035(2) -0.0059(16) 0.0007(15) 0.0056(14)
C5 0.0159(15) 0.0129(14) 0.0186(14) 0.0003(11) -0.0009(12) 0.0026(11)
C6 0.0153(14) 0.0139(13) 0.0175(14) -0.0003(11) -0.0023(11) 0.0003(11)
C7 0.0143(14) 0.0182(15) 0.0179(14) -0.0020(12) -0.0014(11) -0.0009(11)
C8 0.0207(16) 0.0156(14) 0.0213(15) 0.0033(12) -0.0006(12) -0.0016(12)
C9 0.0217(17) 0.0144(14) 0.0313(18) -0.0033(13) -0.0080(14) 0.0018(12)
C10 0.0244(18) 0.0123(15) 0.0291(18) 0.0048(13) -0.0082(14) -0.0022(12)
N1 0.0157(12) 0.0136(12) 0.0195(12) -0.0001(10) -0.0039(10) -0.0012(10)
N2 0.0154(13) 0.0151(12) 0.0180(12) 0.0017(10) -0.0023(10) -0.0003(10)
O9 0.0245(13) 0.0273(13) 0.0217(11) -0.0027(10) 0.0013(10) -0.0051(10)
C11 0.0270(19) 0.0256(18) 0.0324(19) -0.0039(15) -0.0034(15) -0.0046(14)
C12 0.035(2) 0.038(2) 0.068(3) 0.011(2) 0.011(2) 0.004(2)
O10 0.0434(18) 0.0553(19) 0.0253(14) -0.0044(13) 0.0058(12) -0.0210(14)
C16 0.044(3) 0.072(4) 0.058(3) -0.002(3) 0.017(2) -0.002(3)

loop_
_atom_type_symbol
_atom_type_description
_atom_type_scat_dispersion_real
_atom_type_scat_dispersion_imag
_atom_type_scat_source
C C 0.0033 0.0016 'International Tables Vol C Tables 4.2.6.8 and 6.1.1.4'
H H 0.0000 0.0000 'International Tables Vol C Tables 4.2.6.8 and 6.1.1.4'
N N 0.0061 0.0033 'International Tables Vol C Tables 4.2.6.8 and 6.1.1.4'
O O 0.0106 0.0060 'International Tables Vol C Tables 4.2.6.8 and 6.1.1.4'
Pt Pt -1.7033 8.3905 'International Tables Vol C Tables 4.2.6.8 and 6.1.1.4'

loop_
_geom_angle_atom_site_label_1
_geom_angle_atom_site_label_2
_geom_angle_atom_site_label_3
_geom_angle
O1 Pt1 O7 172.54(9)
O1 Pt1 O3 92.54(10)
O7 Pt1 O3 90.67(9)
O1 Pt1 O5 93.08(9)
O7 Pt1 O5 93.22(9)
O3 Pt1 O5 96.83(8)
O1 Pt1 N1 88.86(10)
O7 Pt1 N1 87.32(10)
O3 Pt1 N1 174.46(9)
O5 Pt1 N1 88.45(9)
O1 Pt1 N2 85.61(10)
O7 Pt1 N2 87.65(10)
O3 Pt1 N2 90.10(9)
O5 Pt1 N2 173.00(9)
N1 Pt1 N2 84.65(10)
C1 O1 Pt1 122.9(2)
C3 O3 Pt1 122.2(2)
C5 O5 Pt1 121.00(19)
C7 O7 Pt1 122.6(2)
O2 C1 O1 120.3(3)
O2 C1 C2 121.1(3)
O1 C1 C2 118.6(3)
C4 C2 C3 111.9(3)
C4 C2 C1 111.6(3)
C3 C2 C1 112.0(3)
C4 C2 H2 107.0
C3 C2 H2 107.0
C1 C2 H2 107.0
O4 C3 O3 119.7(3)
O4 C3 C2 121.3(3)
O3 C3 C2 118.8(3)
C2 C4 H4A 109.5
C2 C4 H4B 109.5
H4A C4 H4B 109.5
C2 C4 H4C 109.5
H4A C4 H4C 109.5
H4B C4 H4C 109.5
O6 C5 O5 120.7(3)
O6 C5 C6 121.7(3)
O5 C5 C6 117.6(3)
C8 C6 C5 112.0(2)
C8 C6 C7 111.2(3)
C5 C6 C7 111.2(2)
C8 C6 H6 107.4
C5 C6 H6 107.4
C7 C6 H6 107.4
O8 C7 O7 120.1(3)
O8 C7 C6 122.1(3)
O7 C7 C6 117.8(3)
C6 C8 H8A 109.5
C6 C8 H8B 109.5
H8A C8 H8B 109.5
C6 C8 H8C 109.5
H8A C8 H8C 109.5
H8B C8 H8C 109.5
N1 C9 C10 107.0(3)
N1 C9 H9A 110.3
C10 C9 H9A 110.3
N1 C9 H9B 110.3
C10 C9 H9B 110.3
H9A C9 H9B 108.6
N2 C10 C9 107.4(3)
N2 C10 H10A 110.2
C9 C10 H10A 110.2
N2 C10 H10B 110.2
C9 C10 H10B 110.2
H10A C10 H10B 108.5
C9 N1 Pt1 108.34(18)
C9 N1 H1A 110.0
Pt1 N1 H1A 110.0
C9 N1 H1B 110.0
Pt1 N1 H1B 110.0
H1A N1 H1B 108.4
C10 N2 Pt1 107.64(18)
C10 N2 H2A 110.2
Pt1 N2 H2A 110.2
C10 N2 H2B 110.2
Pt1 N2 H2B 110.2
H2A N2 H2B 108.5
O9 C11 C13 121.1(4)
O9 C11 C12 122.5(4)
C13 C11 C12 116.3(4)
C11 C12 H12A 109.5
C11 C12 H12B 109.5
H12A C12 H12B 109.5
C11 C12 H12C 109.5
H12A C12 H12C 109.5
H12B C12 H12C 109.5
C11 C13 H13A 109.5
C11 C13 H13B 109.5
H13A C13 H13B 109.5
C11 C13 H13C 109.5
H13A C13 H13C 109.5
H13B C13 H13C 109.5
C14 O10 C14X 34.6(6)
N3X C16 N3 40.5(5)
N3X C16 H16A 69.0
N3 C16 H16A 109.5
N3X C16 H16B 123.7
N3 C16 H16B 109.7
H16A C16 H16B 109.5
N3X C16 H16C 124.4
N3 C16 H16C 109.2
H16A C16 H16C 109.5
H16B C16 H16C 109.5
N3X C16 H16D 109.4
N3 C16 H16D 69.2
H16A C16 H16D 171.0
H16B C16 H16D 78.9
H16C C16 H16D 63.7
N3X C16 H16E 109.4
N3 C16 H16E 129.2
H16A C16 H16E 64.0
H16B C16 H16E 120.0
H16C C16 H16E 45.8
H16D C16 H16E 109.5
N3X C16 H16F 109.6
N3 C16 H16F 118.8
H16A C16 H16F 79.1
H16B C16 H16F 30.6
H16C C16 H16F 125.0
H16D C16 H16F 109.5
H16E C16 H16F 109.5
O10 C14 N3 127.6(7)
O10 C14 H14 116.2
N3 C14 H14 116.2
C14 N3 C16 123.5(5)
C14 N3 C15 118.6(6)
C16 N3 C15 117.7(5)
C14 N3 H16D 161.8
C16 N3 H16D 38.7
C15 N3 H16D 79.5
N3 C15 O12 137.1(6)
N3 C15 H15D 109.6
O12 C15 H15D 98.6
N3 C15 H15E 109.1
O12 C15 H15E 28.8
H15D C15 H15E 109.5
N3 C15 H15F 109.7
O12 C15 H15F 89.5
H15D C15 H15F 109.5
H15E C15 H15F 109.5
O10 C14X N3X 119.3(11)
O10 C14X H14X 120.3
N3X C14X H14X 120.3
C14X N3X C15X 124.1(11)
C14X N3X C16 117.3(8)
C15X N3X C16 117.5(10)
C14X N3X H16A 156.1
C15X N3X H16A 79.0
C16 N3X H16A 38.9
N3X C15X H15A 109.3
N3X C15X H15B 109.7
H15A C15X H15B 109.5
N3X C15X H15C 109.4
H15A C15X H15C 109.5
H15B C15X H15C 109.5
C15 O12 H15E 23.9

loop_
_geom_bond_atom_site_label_1
_geom_bond_atom_site_label_2
_geom_bond_distance
Pt1 O1 1.988(2)
Pt1 O7 1.988(2)
Pt1 O3 2.016(2)
Pt1 O5 2.020(2)
Pt1 N1 2.023(3)
Pt1 N2 2.024(2)
O1 C1 1.326(4)
O2 C1 1.204(4)
O3 C3 1.310(4)
O4 C3 1.222(4)
O5 C5 1.321(4)
O6 C5 1.221(4)
O7 C7 1.319(4)
O8 C7 1.209(4)
C1 C2 1.537(5)
C2 C4 1.509(5)
C2 C3 1.524(4)
C2 H2 1.0000
C4 H4A 0.9800
C4 H4B 0.9800
C4 H4C 0.9800
C5 C6 1.519(4)
C6 C8 1.519(4)
C6 C7 1.533(4)
C6 H6 1.0000
C8 H8A 0.9800
C8 H8B 0.9800
C8 H8C 0.9800
C9 N1 1.492(4)
C9 C10 1.503(5)
C9 H9A 0.9900
C9 H9B 0.9900
C10 N2 1.495(4)
C10 H10A 0.9900
C10 H10B 0.9900
N1 H1A 0.9200
N1 H1B 0.9200
N2 H2A 0.9200
N2 H2B 0.9200
O9 C11 1.238(5)
C11 C13 1.485(5)
C11 C12 1.492(6)
C12 H12A 0.9800
C12 H12B 0.9800
C12 H12C 0.9800
C13 H13A 0.9800
C13 H13B 0.9800
C13 H13C 0.9800
O10 C14 1.195(6)
O10 C14X 1.210(9)
C16 N3X 1.454(8)
C16 N3 1.461(6)
C16 H16A 0.9600
C16 H16B 0.9600
C16 H16C 0.9600
C16 H16D 0.9600
C16 H16E 0.9600
C16 H16F 0.9601
C14 N3 1.298(7)
C14 H14 0.9500
N3 C15 1.485(7)
C15 O12 1.885(15)
C15 H15D 0.9599
C15 H15E 0.9600
C15 H15F 0.9600
C14X N3X 1.425(9)
C14X H14X 0.9500
N3X C15X 1.444(9)
C15X H15A 0.9800
C15X H15B 0.9800
C15X H15C 0.9800
O12 H15E 1.1408

loop_
_geom_torsion_atom_site_label_1
_geom_torsion_atom_site_label_2
_geom_torsion_atom_site_label_3
_geom_torsion_atom_site_label_4
_geom_torsion
O7 Pt1 O1 C1 -143.2(6)
O3 Pt1 O1 C1 -27.8(2)
O5 Pt1 O1 C1 69.2(2)
N1 Pt1 O1 C1 157.6(2)
N2 Pt1 O1 C1 -117.7(2)
O1 Pt1 O3 C3 24.2(2)
O7 Pt1 O3 C3 -162.6(2)
O5 Pt1 O3 C3 -69.2(2)
N1 Pt1 O3 C3 128.7(10)
N2 Pt1 O3 C3 109.8(2)
O1 Pt1 O5 C5 -162.6(2)
O7 Pt1 O5 C5 21.4(2)
O3 Pt1 O5 C5 -69.7(2)
N1 Pt1 O5 C5 108.6(2)
N2 Pt1 O5 C5 118.3(8)
O1 Pt1 O7 C7 -174.3(6)
O3 Pt1 O7 C7 70.2(2)
O5 Pt1 O7 C7 -26.7(2)
N1 Pt1 O7 C7 -115.0(2)
N2 Pt1 O7 C7 160.3(2)
Pt1 O1 C1 O2 174.4(2)
Pt1 O1 C1 C2 -6.9(4)
O2 C1 C2 C4 0.3(4)
O1 C1 C2 C4 -178.4(3)
O2 C1 C2 C3 -126.0(3)
O1 C1 C2 C3 55.3(4)
Pt1 O3 C3 O4 -168.6(2)
Pt1 O3 C3 C2 14.2(4)
C4 C2 C3 O4 -2.8(5)
C1 C2 C3 O4 123.4(3)
C4 C2 C3 O3 174.3(3)
C1 C2 C3 O3 -59.5(4)
Pt1 O5 C5 O6 -163.1(2)
Pt1 O5 C5 C6 18.9(4)
O6 C5 C6 C8 -7.9(4)
O5 C5 C6 C8 170.0(3)
O6 C5 C6 C7 117.2(3)
O5 C5 C6 C7 -64.9(4)
Pt1 O7 C7 O8 173.7(2)
Pt1 O7 C7 C6 -8.7(4)
C8 C6 C7 O8 2.1(4)
C5 C6 C7 O8 -123.5(3)
C8 C6 C7 O7 -175.5(3)
C5 C6 C7 O7 59.0(4)
N1 C9 C10 N2 55.0(3)
C10 C9 N1 Pt1 -40.8(3)
O1 Pt1 N1 C9 99.8(2)
O7 Pt1 N1 C9 -73.8(2)
O3 Pt1 N1 C9 -4.9(12)
O5 Pt1 N1 C9 -167.1(2)
N2 Pt1 N1 C9 14.1(2)
C9 C10 N2 Pt1 -42.1(3)
O1 Pt1 N2 C10 -73.7(2)
O7 Pt1 N2 C10 103.1(2)
O3 Pt1 N2 C10 -166.3(2)
O5 Pt1 N2 C10 5.7(9)
N1 Pt1 N2 C10 15.5(2)
C14X O10 C14 N3 -1.7(14)
O10 C14 N3 C16 -173.4(6)
O10 C14 N3 C15 2.1(10)
N3X C16 N3 C14 -3.4(9)
N3X C16 N3 C15 -178.9(11)
C14 N3 C15 O12 131.8(9)
C16 N3 C15 O12 -52.4(11)
C14 O10 C14X N3X 1.9(8)
O10 C14X N3X C15X 6(2)
O10 C14X N3X C16 174.3(11)
N3 C16 N3X C14X 3.2(9)
N3 C16 N3X C15X 171.8(17)
